data_7160726
loop_
_publ_author_name
'Elizondo, Anna I.'
'McCarty, Kevin D.'
'Arman, Hadi D.'
'Guengerich, F. Peter'
'Yoshimoto, Francis K.'

_publ_section_title
;
 A synthesis of 1&#x3b2;-hydroxytestosterone, a metabolite of xenobiotic
 human cytochrome P450 enzymes, beginning with a borylation of boldione.
;
_journal_issue 42
_journal_name_full 'Organic &amp; biomolecular chemistry'
_journal_page_first 9618
_journal_page_last 9623
_journal_paper_doi 10.1039/d5ob01218j
_journal_volume 23
_journal_year 2025
_chemical_absolute_configuration ad
_chemical_formula_moiety 'C25 H40 O3 Si'
_chemical_formula_sum 'C25 H40 O3 Si'
_chemical_formula_weight 416.66
_space_group_crystal_system monoclinic
_space_group_IT_number 4
_space_group_name_Hall 'P 2yb'
_space_group_name_H-M_alt 'P 1 21 1'
_atom_sites_solution_hydrogens geom
_audit_creation_date 2025-05-01
_audit_creation_method
;
Olex2 1.5
(compiled 2025.04.05 svn.rf049d14d for OlexSys, GUI svn.r7224)
;
_audit_update_record
;
2025-05-02 deposited with the CCDC.	2025-09-03 downloaded from the CCDC.
;
_cell_angle_alpha 90
_cell_angle_beta 110.961(4)
_cell_angle_gamma 90
_cell_formula_units_Z 2
_cell_length_a 11.3196(5)
_cell_length_b 7.2773(2)
_cell_length_c 15.2503(6)
_cell_measurement_reflns_used 4568
_cell_measurement_temperature 100.00(10)
_cell_measurement_theta_max 74.5650
_cell_measurement_theta_min 3.0970
_cell_volume 1173.13(8)
_computing_cell_refinement 'CrysAlisPro 1.171.43.126a (Rigaku OD, 2024)'
_computing_data_collection 'CrysAlisPro 1.171.43.126a (Rigaku OD, 2024)'
_computing_data_reduction 'CrysAlisPro 1.171.43.126a (Rigaku OD, 2024)'
_computing_molecular_graphics 'Olex2 1.5 (Dolomanov et al., 2009)'
_computing_publication_material 'Olex2 1.5 (Dolomanov et al., 2009)'
_computing_structure_refinement 'SHELXL 2014/7 (Sheldrick, 2015)'
_computing_structure_solution 'SHELXT  (Sheldrick, 2015)'
_diffrn_ambient_environment N~2~
_diffrn_ambient_temperature 100.00(10)
_diffrn_detector 'Hybrid Pixel Array Detector'
_diffrn_detector_area_resol_mean 10.0000
_diffrn_detector_type HyPix
_diffrn_measured_fraction_theta_full 0.997
_diffrn_measured_fraction_theta_max 0.963
_diffrn_measurement_details
;
List of Runs (angles in degrees, time in seconds):

  # Type    Start    End  Width  t~exp~   \w     \q     \k     \f   Frames
#--------------------------------------------------------------------------
  1  \w     34.00  71.00   0.50    0.05    --  106.91 -61.00 -90.00   74
  2  \w     34.00 101.00   0.50    0.05    --  106.91 -77.00 -90.00  134
  3  \w     34.00 101.00   0.50    0.05    --  106.91 -77.00 -30.00  134
  4  \w     34.00  71.00   0.50    0.05    --  106.91 -61.00  30.00   74
  5  \w     34.00  71.00   0.50    0.05    --  106.91 -61.00  90.00   74
  6  \w     34.00  71.00   0.50    0.05    --  106.91 -61.00 150.00   74
  7  \w    -28.00  43.00   0.50    0.05    --   45.59 -37.00  47.00  142
  8  \w    101.00 178.00   0.50    0.05    --  106.91  88.00  29.00  154
  9  \w     92.00 178.00   0.50    0.05    --  106.91  37.00-156.00  172
 10  \w     31.00 120.00   0.50    0.05    --   45.59  37.00-156.00  178
 11  \w    -43.00  28.00   0.50    0.05    --  -45.59  37.00-156.00  142
 12  \w    -51.00 -19.00   0.50    0.05    --  -91.75  45.00-120.00   64
 13  \w    -85.00 -22.00   0.50    0.05    --  -91.75 125.00 -60.00  126
 14  \w    -51.00 -19.00   0.50    0.05    --  -91.75  45.00  30.00   64
 15  \w    -43.00  28.00   0.50    0.05    --  -45.59  37.00 -30.00  142
 16  \w   -166.00 -76.00   0.50    0.05    --  -91.75 -30.00 -30.00  180
 17  \w   -166.00 -76.00   0.50    0.05    --  -91.75 -30.00 -30.00  180
 18  \w   -117.00 -83.00   0.50    0.05    --  -45.59 -57.00  60.00   68
 19  \w   -117.00 -83.00   0.50    0.05    --  -45.59 -57.00  90.00   68
 20  \w   -164.00-101.00   0.50    0.05    --  -91.75 -77.00   0.00  126
 21  \w   -161.00 -81.00   0.50    0.05    --  -91.75-113.00-170.00  160
 22  \w   -161.00 -81.00   0.50    0.05    --  -91.75-113.00-170.00  160
 23  \w    -65.00 -39.00   0.50    0.05    --  -46.90 113.00 -78.00   52
 24  \w   -118.00 -91.00   0.50    0.05    --  -46.90 -57.00 -90.00   54
 25  \w    -70.00 -28.00   0.50    0.05    --  -46.90  77.00 -90.00   84
 26  \w     -9.00  18.00   0.50    0.05    --  -46.90  77.00 -90.00   54
 27  \w     83.00 108.00   0.50    0.05    --   46.90  57.00 -90.00   50
 28  \w   -164.00 -92.00   0.50    0.05    --  -91.75 -61.00  90.00  144
 29  \w   -162.00-136.00   0.50    0.05    --  -91.75 -61.00 120.00   52
 30  \w    -47.00 -20.00   0.50    0.05    --  -91.75  61.00  30.00   54
 31  \w    -48.00 -22.00   0.50    0.05    --  -91.75  45.00 -90.00   52
 32  \w   -133.00-101.00   0.50    0.05    --  -91.75 -61.00 120.00   64
 33  \w    -84.00 -34.00   0.50    0.05    --  -91.75 125.00 150.00  100
 34  \w   -141.00-115.00   0.50    0.05    --  -91.75 -77.00  60.00   52
 35  \w     39.00  65.00   0.50    0.05    --  106.91-125.00  30.00   52
 36  \w     51.00 101.00   0.50    0.05    --  106.91 -77.00-150.00  100
 37  \w     87.00 112.00   0.50    0.05    --  106.91-125.00  30.00   50
 38  \w     86.00 112.00   0.50    0.05    --  106.91-125.00 -30.00   52
 39  \w     73.00 112.00   0.50    0.05    --  106.91-125.00-180.00   78
 40  \w     86.00 112.00   0.50    0.05    --  106.91-125.00  60.00   52
 41  \w     42.00  68.00   0.50    0.05    --  106.91-125.00  60.00   52
 42  \w     74.00 100.00   0.50    0.05    --  106.91 -94.00  60.00   52
 43  \w     84.00 110.00   0.50    0.05    --  106.91-125.00 150.00   52
 44  \w     42.00  74.00   0.50    0.05    --  106.91-125.00 150.00   64
 45  \w     72.00 103.00   0.50    0.05    --  106.91 -94.00-150.00   62
 46  \w     83.00 108.00   0.50    0.05    --  106.91-113.00-170.00   50
 47  \w     39.00  75.00   0.50    0.05    --  106.91-113.00-170.00   72
;
_diffrn_measurement_device 'four-circle diffractometer'
_diffrn_measurement_device_type 'XtaLAB Synergy, Dualflex, HyPix'
_diffrn_measurement_method '\w scans'
_diffrn_orient_matrix_type 'CrysAlisPro convention (1999,Acta A55,543-557)'
_diffrn_orient_matrix_UB_11 0.0763259000
_diffrn_orient_matrix_UB_12 0.0582250000
_diffrn_orient_matrix_UB_13 -0.0611733000
_diffrn_orient_matrix_UB_21 -0.1035595000
_diffrn_orient_matrix_UB_22 -0.0809195000
_diffrn_orient_matrix_UB_23 -0.0872131000
_diffrn_orient_matrix_UB_31 -0.0685035000
_diffrn_orient_matrix_UB_32 0.1868089000
_diffrn_orient_matrix_UB_33 -0.0187054000
_diffrn_radiation_monochromator mirror
_diffrn_radiation_probe x-ray
_diffrn_radiation_type 'Cu K\a'
_diffrn_radiation_wavelength 1.54184
_diffrn_reflns_av_R_equivalents 0.0649
_diffrn_reflns_av_unetI/netI 0.0531
_diffrn_reflns_Laue_measured_fraction_full 0.997
_diffrn_reflns_Laue_measured_fraction_max 0.963
_diffrn_reflns_limit_h_max 13
_diffrn_reflns_limit_h_min -14
_diffrn_reflns_limit_k_max 9
_diffrn_reflns_limit_k_min -6
_diffrn_reflns_limit_l_max 18
_diffrn_reflns_limit_l_min -19
_diffrn_reflns_number 16148
_diffrn_reflns_point_group_measured_fraction_full 0.841
_diffrn_reflns_point_group_measured_fraction_max 0.788
_diffrn_reflns_theta_full 67.684
_diffrn_reflns_theta_max 76.537
_diffrn_reflns_theta_min 3.103
_diffrn_source 'micro-focus sealed X-ray tube'
_diffrn_source_type 'PhotonJet (Cu) X-ray Source'
_exptl_absorpt_coefficient_mu 1.049
_exptl_absorpt_correction_T_max 1.000
_exptl_absorpt_correction_T_min 0.714
_exptl_absorpt_correction_type gaussian
_exptl_absorpt_process_details
;
CrysAlisPro 1.171.43.126a (Rigaku Oxford Diffraction, 2024)
Numerical absorption correction based on gaussian integration over
a multifaceted crystal model
Empirical absorption correction using spherical harmonics,
implemented in SCALE3 ABSPACK scaling algorithm.
;
_exptl_crystal_colour 'clear dark colourless'
_exptl_crystal_colour_lustre clear
_exptl_crystal_colour_modifier dark
_exptl_crystal_colour_primary colourless
_exptl_crystal_density_diffrn 1.180
_exptl_crystal_description plate
_exptl_crystal_F_000 456
_exptl_crystal_size_max 0.227
_exptl_crystal_size_mid 0.081
_exptl_crystal_size_min 0.069
_refine_diff_density_max 0.375
_refine_diff_density_min -0.224
_refine_diff_density_rms 0.050
_refine_ls_abs_structure_details
;
 Flack x determined using 1069 quotients [(I+)-(I-)]/[(I+)+(I-)]
 (Parsons, Flack and Wagner, Acta Cryst. B69 (2013) 249-259).
;
_refine_ls_abs_structure_Flack 0.01(3)
_refine_ls_extinction_method none
_refine_ls_goodness_of_fit_ref 1.067
_refine_ls_hydrogen_treatment constr
_refine_ls_matrix_type full
_refine_ls_number_parameters 269
_refine_ls_number_reflns 3885
_refine_ls_number_restraints 1
_refine_ls_restrained_S_all 1.067
_refine_ls_R_factor_all 0.0499
_refine_ls_R_factor_gt 0.0424
_refine_ls_shift/su_max 0.000
_refine_ls_shift/su_mean 0.000
_refine_ls_structure_factor_coef Fsqd
_refine_ls_weighting_details 'w=1/[\s^2^(Fo^2^)+(0.0574P)^2^+0.1258P] where P=(Fo^2^+2Fc^2^)/3'
_refine_ls_weighting_scheme calc
_refine_ls_wR_factor_gt 0.1027
_refine_ls_wR_factor_ref 0.1074
_reflns_Friedel_coverage 0.513
_reflns_Friedel_fraction_full 0.655
_reflns_Friedel_fraction_max 0.582
_reflns_number_gt 3450
_reflns_number_total 3885
_reflns_threshold_expression 'I > 2\s(I)'
_cod_data_source_file d5ob01218j2.cif
_cod_data_source_block hpd914_auto
_cod_depositor_comments 'Adding full bibliography for 7160722--7160727.cif.'
_cod_database_code 7160726
_shelx_shelxl_version_number 2014/7
_chemical_oxdiff_formula 'C H O Si'
_chemical_oxdiff_usercomment AEIII-042
_shelx_space_group_comment
;
The symmetry employed for this shelxl refinement is uniquely defined
by the following loop, which should always be used as a source of
symmetry information in preference to the above space-group names.
They are only intended as comments.
;
_shelx_estimated_absorpt_t_max 0.931
_shelx_estimated_absorpt_t_min 0.797
_olex2_refinement_description
;
1. Fixed Uiso
 At 1.2 times of:
  All C(H) groups, All C(H,H) groups
 At 1.5 times of:
  All C(H,H,H) groups
2.a Ternary CH refined with riding coordinates:
 C14(H14), C8(H8), C3(H3), C9(H9)
2.b Secondary CH2 refined with riding coordinates:
 C12(H12A,H12B), C7(H7A,H7B), C2(H2A,H2B), C6(H6A,H6B), C11(H11A,H11B),
 C15(H15A,H15B), C16(H16A,H16B)
2.c Aromatic/amide H refined with riding coordinates:
 C4(H4)
2.d Idealised Me refined as rotating group:
 C18(H18A,H18B,H18C), C19(H19A,H19B,H19C), C25(H25A,H25B,H25C), C21(H21A,H21B,
 H21C), C24(H24A,H24B,H24C), C22(H22A,H22B,H22C), C23(H23A,H23B,H23C)
;
_olex2_exptl_crystal_mounting_method 'nylon loop'
_olex2_submission_special_instructions 'No special instructions were received'
_oxdiff_exptl_absorpt_empirical_details
;
Empirical correction (ABSPACK) includes:
- Absorption correction using spherical harmonics
- Frame scaling
- Detector area scaling
- B-factor correction
;
_oxdiff_exptl_absorpt_empirical_full_max 1.279
_oxdiff_exptl_absorpt_empirical_full_min 0.822

loop_
_space_group_symop_operation_xyz
'x, y, z'
'-x, y+1/2, -z'

loop_
_atom_site_label
_atom_site_type_symbol
_atom_site_fract_x
_atom_site_fract_y
_atom_site_fract_z
_atom_site_U_iso_or_equiv
_atom_site_adp_type
_atom_site_occupancy
_atom_site_site_symmetry_order
_atom_site_calc_flag
_atom_site_refinement_flags_posn
_atom_site_refinement_flags_adp
_atom_site_refinement_flags_occupancy
_atom_site_disorder_assembly
_atom_site_disorder_group
Si1 Si 0.87764(7) 0.51890(11) 0.64285(6) 0.01908(19) Uani 1 1 d . . . . .
O2 O 0.7905(2) 0.4722(3) 0.53277(15) 0.0238(5) Uani 1 1 d . . . . .
O1 O 0.5810(3) 0.7627(3) 0.36886(17) 0.0341(6) Uani 1 1 d . . . . .
O3 O 0.0219(2) 0.4670(4) -0.05842(18) 0.0425(7) Uani 1 1 d . . . . .
C14 C 0.3115(3) 0.2755(4) 0.0803(2) 0.0215(7) Uani 1 1 d . . . . .
H14 H 0.2652 0.2349 0.1218 0.026 Uiso 1 1 calc R U . . .
C12 C 0.2467(3) 0.5905(5) 0.1091(2) 0.0262(7) Uani 1 1 d . . . . .
H12A H 0.1942 0.5423 0.1437 0.031 Uiso 1 1 calc R U . . .
H12B H 0.2095 0.7083 0.0795 0.031 Uiso 1 1 calc R U . . .
C5 C 0.6424(3) 0.2850(4) 0.3322(2) 0.0204(6) Uani 1 1 d . . . . .
C8 C 0.4488(3) 0.3008(4) 0.1446(2) 0.0200(6) Uani 1 1 d . . . . .
H8 H 0.4977 0.3513 0.1068 0.024 Uiso 1 1 calc R U . . .
C3 C 0.6755(3) 0.3678(4) 0.4975(2) 0.0212(6) Uani 1 1 d . . . . .
H3 H 0.6642 0.2959 0.5498 0.025 Uiso 1 1 calc R U . . .
C4 C 0.6813(3) 0.2391(4) 0.4224(2) 0.0221(7) Uani 1 1 d . . . . .
H4 H 0.7143 0.1192 0.4402 0.027 Uiso 1 1 calc R U . . .
C1 C 0.5775(3) 0.5964(4) 0.3729(2) 0.0222(7) Uani 1 1 d . . . . .
C7 C 0.5083(3) 0.1193(4) 0.1883(2) 0.0217(7) Uani 1 1 d . . . . .
H7A H 0.5104 0.0346 0.1380 0.026 Uiso 1 1 calc R U . . .
H7B H 0.4557 0.0622 0.2205 0.026 Uiso 1 1 calc R U . . .
C2 C 0.5643(3) 0.5004(5) 0.4565(2) 0.0229(6) Uani 1 1 d . . . . .
H2A H 0.4835 0.4318 0.4370 0.027 Uiso 1 1 calc R U . . .
H2B H 0.5641 0.5919 0.5045 0.027 Uiso 1 1 calc R U . . .
C6 C 0.6429(3) 0.1467(4) 0.2587(2) 0.0222(6) Uani 1 1 d . . . . .
H6A H 0.6768 0.0281 0.2892 0.027 Uiso 1 1 calc R U . . .
H6B H 0.6984 0.1906 0.2255 0.027 Uiso 1 1 calc R U . . .
C11 C 0.3831(3) 0.6225(4) 0.1777(2) 0.0237(7) Uani 1 1 d . . . . .
H11A H 0.4318 0.6851 0.1439 0.028 Uiso 1 1 calc R U . . .
H11B H 0.3810 0.7049 0.2288 0.028 Uiso 1 1 calc R U . . .
C9 C 0.4510(3) 0.4436(4) 0.2208(2) 0.0194(6) Uani 1 1 d . . . . .
H9 H 0.4008 0.3884 0.2564 0.023 Uiso 1 1 calc R U . . .
C18 C 0.3067(3) 0.5400(5) -0.0335(2) 0.0317(8) Uani 1 1 d . . . . .
H18A H 0.3941 0.5763 0.0022 0.048 Uiso 1 1 calc R U . . .
H18B H 0.2577 0.6484 -0.0639 0.048 Uiso 1 1 calc R U . . .
H18C H 0.3058 0.4497 -0.0814 0.048 Uiso 1 1 calc R U . . .
C20 C 0.9122(3) 0.7729(4) 0.6480(2) 0.0219(6) Uani 1 1 d . . . . .
C19 C 0.6751(3) 0.5696(4) 0.2507(2) 0.0248(7) Uani 1 1 d . . . . .
H19A H 0.7607 0.5783 0.2977 0.037 Uiso 1 1 calc R U . . .
H19B H 0.6429 0.6933 0.2299 0.037 Uiso 1 1 calc R U . . .
H19C H 0.6774 0.4983 0.1968 0.037 Uiso 1 1 calc R U . . .
C25 C 0.7900(3) 0.4527(5) 0.7209(2) 0.0295(7) Uani 1 1 d . . . . .
H25A H 0.7063 0.5104 0.6983 0.044 Uiso 1 1 calc R U . . .
H25B H 0.8373 0.4941 0.7851 0.044 Uiso 1 1 calc R U . . .
H25C H 0.7805 0.3188 0.7203 0.044 Uiso 1 1 calc R U . . .
C21 C 1.0029(3) 0.8249(5) 0.7467(2) 0.0299(8) Uani 1 1 d . . . . .
H21A H 0.9640 0.7943 0.7929 0.045 Uiso 1 1 calc R U . . .
H21B H 1.0205 0.9571 0.7491 0.045 Uiso 1 1 calc R U . . .
H21C H 1.0822 0.7565 0.7613 0.045 Uiso 1 1 calc R U . . .
C24 C 1.0286(3) 0.3875(5) 0.6763(2) 0.0266(7) Uani 1 1 d . . . . .
H24A H 1.0100 0.2558 0.6675 0.040 Uiso 1 1 calc R U . . .
H24B H 1.0794 0.4114 0.7423 0.040 Uiso 1 1 calc R U . . .
H24C H 1.0758 0.4260 0.6367 0.040 Uiso 1 1 calc R U . . .
C15 C 0.2768(4) 0.1359(5) -0.0010(2) 0.0311(8) Uani 1 1 d . . . . .
H15A H 0.3311 0.1510 -0.0390 0.037 Uiso 1 1 calc R U . . .
H15B H 0.2839 0.0080 0.0225 0.037 Uiso 1 1 calc R U . . .
C13 C 0.2473(3) 0.4541(5) 0.0338(2) 0.0241(7) Uani 1 1 d . . . . .
C10 C 0.5877(3) 0.4736(4) 0.2941(2) 0.0205(7) Uani 1 1 d . . . . .
C22 C 0.9709(3) 0.8216(5) 0.5750(3) 0.0303(8) Uani 1 1 d . . . . .
H22A H 1.0532 0.7606 0.5911 0.045 Uiso 1 1 calc R U . . .
H22B H 0.9823 0.9550 0.5741 0.045 Uiso 1 1 calc R U . . .
H22C H 0.9148 0.7803 0.5128 0.045 Uiso 1 1 calc R U . . .
C17 C 0.1198(3) 0.3821(5) -0.0317(2) 0.0308(8) Uani 1 1 d . . . . .
C23 C 0.7882(3) 0.8815(5) 0.6255(3) 0.0303(8) Uani 1 1 d . . . . .
H23A H 0.7302 0.8492 0.5624 0.045 Uiso 1 1 calc R U . . .
H23B H 0.8064 1.0135 0.6282 0.045 Uiso 1 1 calc R U . . .
H23C H 0.7491 0.8510 0.6715 0.045 Uiso 1 1 calc R U . . .
C16 C 0.1385(4) 0.1866(5) -0.0578(2) 0.0348(9) Uani 1 1 d . . . . .
H16A H 0.1218 0.1773 -0.1259 0.042 Uiso 1 1 calc R U . . .
H16B H 0.0801 0.1027 -0.0420 0.042 Uiso 1 1 calc R U . . .

loop_
_atom_site_aniso_label
_atom_site_aniso_U_11
_atom_site_aniso_U_22
_atom_site_aniso_U_33
_atom_site_aniso_U_23
_atom_site_aniso_U_13
_atom_site_aniso_U_12
Si1 0.0180(4) 0.0192(4) 0.0182(4) 0.0000(3) 0.0042(3) -0.0004(3)
O2 0.0205(11) 0.0269(13) 0.0211(11) -0.0017(9) 0.0039(9) -0.0067(9)
O1 0.0486(16) 0.0175(12) 0.0279(12) -0.0036(10) 0.0034(12) 0.0008(11)
O3 0.0277(14) 0.0590(19) 0.0315(13) -0.0024(13) -0.0007(11) 0.0025(12)
C14 0.0221(16) 0.0241(16) 0.0192(15) -0.0046(13) 0.0084(13) -0.0057(13)
C12 0.0251(17) 0.0270(16) 0.0237(16) -0.0025(13) 0.0054(14) 0.0032(13)
C5 0.0178(15) 0.0182(15) 0.0253(16) -0.0023(13) 0.0078(13) -0.0023(12)
C8 0.0227(16) 0.0182(14) 0.0203(15) -0.0024(12) 0.0091(13) -0.0026(12)
C3 0.0197(16) 0.0228(15) 0.0175(15) -0.0006(13) 0.0022(12) -0.0039(13)
C4 0.0204(16) 0.0187(15) 0.0243(16) 0.0024(12) 0.0044(13) -0.0002(12)
C1 0.0215(16) 0.0184(15) 0.0213(16) -0.0030(12) 0.0010(13) 0.0008(12)
C7 0.0258(17) 0.0166(15) 0.0236(15) -0.0042(12) 0.0099(14) -0.0026(12)
C2 0.0203(14) 0.0253(17) 0.0214(14) -0.0045(14) 0.0055(12) -0.0020(14)
C6 0.0234(17) 0.0190(15) 0.0242(16) -0.0007(13) 0.0086(14) 0.0033(12)
C11 0.0260(17) 0.0194(16) 0.0227(16) -0.0029(13) 0.0048(14) 0.0018(13)
C9 0.0194(15) 0.0195(14) 0.0197(15) -0.0025(12) 0.0075(13) 0.0005(12)
C18 0.0346(19) 0.0340(19) 0.0240(16) 0.0054(16) 0.0074(14) -0.0024(17)
C20 0.0232(16) 0.0180(15) 0.0235(16) -0.0002(13) 0.0072(13) 0.0012(12)
C19 0.0228(16) 0.0208(16) 0.0288(17) 0.0005(13) 0.0068(14) -0.0042(12)
C25 0.0291(18) 0.0352(18) 0.0231(16) -0.0006(14) 0.0082(14) -0.0054(14)
C21 0.0305(19) 0.0230(17) 0.0308(18) -0.0050(14) 0.0043(16) -0.0027(14)
C24 0.0249(17) 0.0235(16) 0.0269(17) 0.0007(14) 0.0036(14) 0.0041(13)
C15 0.036(2) 0.0321(18) 0.0233(16) -0.0070(15) 0.0087(15) -0.0085(15)
C13 0.0233(16) 0.0287(17) 0.0174(14) -0.0026(13) 0.0039(13) -0.0016(13)
C10 0.0205(15) 0.0191(16) 0.0209(15) -0.0006(12) 0.0062(13) -0.0011(12)
C22 0.035(2) 0.0237(17) 0.0345(19) 0.0004(14) 0.0150(16) -0.0038(14)
C17 0.0295(19) 0.041(2) 0.0178(16) 0.0023(15) 0.0037(14) -0.0041(16)
C23 0.0277(18) 0.0279(18) 0.0330(19) 0.0000(15) 0.0079(15) 0.0067(15)
C16 0.034(2) 0.040(2) 0.0228(17) -0.0034(16) 0.0015(16) -0.0137(17)

loop_
_atom_type_symbol
_atom_type_description
_atom_type_scat_dispersion_real
_atom_type_scat_dispersion_imag
_atom_type_scat_source
C C 0.0181 0.0091 'International Tables Vol C Tables 4.2.6.8 and 6.1.1.4'
H H 0.0000 0.0000 'International Tables Vol C Tables 4.2.6.8 and 6.1.1.4'
O O 0.0492 0.0322 'International Tables Vol C Tables 4.2.6.8 and 6.1.1.4'
Si Si 0.2541 0.3302 'International Tables Vol C Tables 4.2.6.8 and 6.1.1.4'

loop_
_exptl_crystal_face_index_h
_exptl_crystal_face_index_k
_exptl_crystal_face_index_l
_exptl_crystal_face_perp_dist
-2 4 2 0.1011
-3 0 -7 0.0337
1 -4 -5 0.0727
3 0 7 0.0361
-1 4 -2 0.0976
7 0 -6 0.0479
-7 0 6 0.0177

loop_
_geom_angle_atom_site_label_1
_geom_angle_atom_site_label_2
_geom_angle_atom_site_label_3
_geom_angle
_geom_angle_site_symmetry_1
_geom_angle_site_symmetry_3
_geom_angle_publ_flag
O2 Si1 C20 106.50(13) . . ?
O2 Si1 C25 109.59(14) . . ?
O2 Si1 C24 109.19(14) . . ?
C25 Si1 C20 112.12(15) . . ?
C24 Si1 C20 109.60(15) . . ?
C24 Si1 C25 109.76(16) . . ?
C3 O2 Si1 128.51(19) . . ?
C8 C14 H14 105.9 . . ?
C8 C14 C15 120.3(3) . . ?
C8 C14 C13 113.6(3) . . ?
C15 C14 H14 105.9 . . ?
C13 C14 H14 105.9 . . ?
C13 C14 C15 104.2(3) . . ?
H12A C12 H12B 108.2 . . ?
C11 C12 H12A 109.7 . . ?
C11 C12 H12B 109.7 . . ?
C13 C12 H12A 109.7 . . ?
C13 C12 H12B 109.7 . . ?
C13 C12 C11 109.7(3) . . ?
C4 C5 C6 121.0(3) . . ?
C4 C5 C10 123.8(3) . . ?
C6 C5 C10 115.1(3) . . ?
C14 C8 H8 108.7 . . ?
C14 C8 C9 107.6(2) . . ?
C7 C8 C14 111.5(3) . . ?
C7 C8 H8 108.7 . . ?
C7 C8 C9 111.5(2) . . ?
C9 C8 H8 108.7 . . ?
O2 C3 H3 109.6 . . ?
O2 C3 C4 109.6(2) . . ?
O2 C3 C2 108.8(2) . . ?
C4 C3 H3 109.6 . . ?
C4 C3 C2 109.7(2) . . ?
C2 C3 H3 109.6 . . ?
C5 C4 C3 123.1(3) . . ?
C5 C4 H4 118.5 . . ?
C3 C4 H4 118.5 . . ?
O1 C1 C2 121.3(3) . . ?
O1 C1 C10 121.9(3) . . ?
C2 C1 C10 116.8(3) . . ?
C8 C7 H7A 109.3 . . ?
C8 C7 H7B 109.3 . . ?
C8 C7 C6 111.5(3) . . ?
H7A C7 H7B 108.0 . . ?
C6 C7 H7A 109.3 . . ?
C6 C7 H7B 109.3 . . ?
C3 C2 H2A 109.9 . . ?
C3 C2 H2B 109.9 . . ?
C1 C2 C3 108.8(2) . . ?
C1 C2 H2A 109.9 . . ?
C1 C2 H2B 109.9 . . ?
H2A C2 H2B 108.3 . . ?
C5 C6 C7 109.9(2) . . ?
C5 C6 H6A 109.7 . . ?
C5 C6 H6B 109.7 . . ?
C7 C6 H6A 109.7 . . ?
C7 C6 H6B 109.7 . . ?
H6A C6 H6B 108.2 . . ?
C12 C11 H11A 109.0 . . ?
C12 C11 H11B 109.0 . . ?
H11A C11 H11B 107.8 . . ?
C9 C11 C12 112.9(3) . . ?
C9 C11 H11A 109.0 . . ?
C9 C11 H11B 109.0 . . ?
C8 C9 H9 106.1 . . ?
C8 C9 C10 112.0(2) . . ?
C11 C9 C8 112.0(2) . . ?
C11 C9 H9 106.1 . . ?
C11 C9 C10 113.7(2) . . ?
C10 C9 H9 106.1 . . ?
H18A C18 H18B 109.5 . . ?
H18A C18 H18C 109.5 . . ?
H18B C18 H18C 109.5 . . ?
C13 C18 H18A 109.5 . . ?
C13 C18 H18B 109.5 . . ?
C13 C18 H18C 109.5 . . ?
C21 C20 Si1 109.8(2) . . ?
C21 C20 C23 109.2(3) . . ?
C22 C20 Si1 109.5(2) . . ?
C22 C20 C21 110.2(3) . . ?
C22 C20 C23 108.5(3) . . ?
C23 C20 Si1 109.6(2) . . ?
H19A C19 H19B 109.5 . . ?
H19A C19 H19C 109.5 . . ?
H19B C19 H19C 109.5 . . ?
C10 C19 H19A 109.5 . . ?
C10 C19 H19B 109.5 . . ?
C10 C19 H19C 109.5 . . ?
Si1 C25 H25A 109.5 . . ?
Si1 C25 H25B 109.5 . . ?
Si1 C25 H25C 109.5 . . ?
H25A C25 H25B 109.5 . . ?
H25A C25 H25C 109.5 . . ?
H25B C25 H25C 109.5 . . ?
C20 C21 H21A 109.5 . . ?
C20 C21 H21B 109.5 . . ?
C20 C21 H21C 109.5 . . ?
H21A C21 H21B 109.5 . . ?
H21A C21 H21C 109.5 . . ?
H21B C21 H21C 109.5 . . ?
Si1 C24 H24A 109.5 . . ?
Si1 C24 H24B 109.5 . . ?
Si1 C24 H24C 109.5 . . ?
H24A C24 H24B 109.5 . . ?
H24A C24 H24C 109.5 . . ?
H24B C24 H24C 109.5 . . ?
C14 C15 H15A 111.3 . . ?
C14 C15 H15B 111.3 . . ?
H15A C15 H15B 109.2 . . ?
C16 C15 C14 102.1(3) . . ?
C16 C15 H15A 111.3 . . ?
C16 C15 H15B 111.3 . . ?
C14 C13 C18 113.8(3) . . ?
C12 C13 C14 109.6(3) . . ?
C12 C13 C18 111.0(3) . . ?
C12 C13 C17 117.4(3) . . ?
C17 C13 C14 101.1(3) . . ?
C17 C13 C18 103.8(3) . . ?
C5 C10 C1 111.0(2) . . ?
C5 C10 C9 107.9(2) . . ?
C5 C10 C19 109.6(2) . . ?
C1 C10 C9 107.9(2) . . ?
C1 C10 C19 108.2(2) . . ?
C19 C10 C9 112.3(2) . . ?
C20 C22 H22A 109.5 . . ?
C20 C22 H22B 109.5 . . ?
C20 C22 H22C 109.5 . . ?
H22A C22 H22B 109.5 . . ?
H22A C22 H22C 109.5 . . ?
H22B C22 H22C 109.5 . . ?
O3 C17 C13 125.9(4) . . ?
O3 C17 C16 126.3(3) . . ?
C16 C17 C13 107.9(3) . . ?
C20 C23 H23A 109.5 . . ?
C20 C23 H23B 109.5 . . ?
C20 C23 H23C 109.5 . . ?
H23A C23 H23B 109.5 . . ?
H23A C23 H23C 109.5 . . ?
H23B C23 H23C 109.5 . . ?
C15 C16 H16A 110.4 . . ?
C15 C16 H16B 110.4 . . ?
C17 C16 C15 106.7(3) . . ?
C17 C16 H16A 110.4 . . ?
C17 C16 H16B 110.4 . . ?
H16A C16 H16B 108.6 . . ?

loop_
_geom_bond_atom_site_label_1
_geom_bond_atom_site_label_2
_geom_bond_distance
_geom_bond_site_symmetry_2
_geom_bond_publ_flag
Si1 O2 1.650(2) . ?
Si1 C20 1.885(3) . ?
Si1 C25 1.865(3) . ?
Si1 C24 1.863(3) . ?
O2 C3 1.435(4) . ?
O1 C1 1.213(4) . ?
O3 C17 1.205(5) . ?
C14 H14 1.0000 . ?
C14 C8 1.524(4) . ?
C14 C15 1.541(4) . ?
C14 C13 1.533(5) . ?
C12 H12A 0.9900 . ?
C12 H12B 0.9900 . ?
C12 C11 1.542(5) . ?
C12 C13 1.519(4) . ?
C5 C4 1.329(4) . ?
C5 C6 1.508(4) . ?
C5 C10 1.533(4) . ?
C8 H8 1.0000 . ?
C8 C7 1.523(4) . ?
C8 C9 1.553(4) . ?
C3 H3 1.0000 . ?
C3 C4 1.498(4) . ?
C3 C2 1.531(4) . ?
C4 H4 0.9500 . ?
C1 C2 1.507(4) . ?
C1 C10 1.535(4) . ?
C7 H7A 0.9900 . ?
C7 H7B 0.9900 . ?
C7 C6 1.531(5) . ?
C2 H2A 0.9900 . ?
C2 H2B 0.9900 . ?
C6 H6A 0.9900 . ?
C6 H6B 0.9900 . ?
C11 H11A 0.9900 . ?
C11 H11B 0.9900 . ?
C11 C9 1.536(4) . ?
C9 H9 1.0000 . ?
C9 C10 1.566(4) . ?
C18 H18A 0.9800 . ?
C18 H18B 0.9800 . ?
C18 H18C 0.9800 . ?
C18 C13 1.545(5) . ?
C20 C21 1.536(5) . ?
C20 C22 1.529(4) . ?
C20 C23 1.539(4) . ?
C19 H19A 0.9800 . ?
C19 H19B 0.9800 . ?
C19 H19C 0.9800 . ?
C19 C10 1.541(4) . ?
C25 H25A 0.9800 . ?
C25 H25B 0.9800 . ?
C25 H25C 0.9800 . ?
C21 H21A 0.9800 . ?
C21 H21B 0.9800 . ?
C21 H21C 0.9800 . ?
C24 H24A 0.9800 . ?
C24 H24B 0.9800 . ?
C24 H24C 0.9800 . ?
C15 H15A 0.9900 . ?
C15 H15B 0.9900 . ?
C15 C16 1.539(5) . ?
C13 C17 1.525(5) . ?
C22 H22A 0.9800 . ?
C22 H22B 0.9800 . ?
C22 H22C 0.9800 . ?
C17 C16 1.513(6) . ?
C23 H23A 0.9800 . ?
C23 H23B 0.9800 . ?
C23 H23C 0.9800 . ?
C16 H16A 0.9900 . ?
C16 H16B 0.9900 . ?

loop_
_geom_torsion_atom_site_label_1
_geom_torsion_atom_site_label_2
_geom_torsion_atom_site_label_3
_geom_torsion_atom_site_label_4
_geom_torsion
_geom_torsion_site_symmetry_1
_geom_torsion_site_symmetry_2
_geom_torsion_site_symmetry_3
_geom_torsion_site_symmetry_4
_geom_torsion_publ_flag
Si1 O2 C3 C4 -135.2(2) . . . . ?
Si1 O2 C3 C2 104.9(3) . . . . ?
O2 Si1 C20 C21 -175.1(2) . . . . ?
O2 Si1 C20 C22 -54.0(2) . . . . ?
O2 Si1 C20 C23 65.0(2) . . . . ?
O2 C3 C4 C5 -89.4(4) . . . . ?
O2 C3 C2 C1 64.7(3) . . . . ?
O1 C1 C2 C3 -123.4(3) . . . . ?
O1 C1 C10 C5 153.2(3) . . . . ?
O1 C1 C10 C9 -88.8(4) . . . . ?
O1 C1 C10 C19 33.0(4) . . . . ?
O3 C17 C16 C15 -176.2(3) . . . . ?
C14 C8 C7 C6 -175.6(2) . . . . ?
C14 C8 C9 C11 -53.5(3) . . . . ?
C14 C8 C9 C10 177.3(2) . . . . ?
C14 C15 C16 C17 21.3(3) . . . . ?
C14 C13 C17 O3 152.3(3) . . . . ?
C14 C13 C17 C16 -28.2(3) . . . . ?
C12 C11 C9 C8 54.2(3) . . . . ?
C12 C11 C9 C10 -177.5(3) . . . . ?
C12 C13 C17 O3 33.3(5) . . . . ?
C12 C13 C17 C16 -147.3(3) . . . . ?
C8 C14 C15 C16 -168.1(3) . . . . ?
C8 C14 C13 C12 -60.9(3) . . . . ?
C8 C14 C13 C18 63.9(3) . . . . ?
C8 C14 C13 C17 174.5(2) . . . . ?
C8 C7 C6 C5 55.3(3) . . . . ?
C8 C9 C10 C5 -52.7(3) . . . . ?
C8 C9 C10 C1 -172.7(2) . . . . ?
C8 C9 C10 C19 68.1(3) . . . . ?
C4 C5 C6 C7 119.4(3) . . . . ?
C4 C5 C10 C1 -3.1(4) . . . . ?
C4 C5 C10 C9 -121.1(3) . . . . ?
C4 C5 C10 C19 116.3(3) . . . . ?
C4 C3 C2 C1 -55.2(3) . . . . ?
C7 C8 C9 C11 -176.0(3) . . . . ?
C7 C8 C9 C10 54.8(3) . . . . ?
C2 C3 C4 C5 30.0(4) . . . . ?
C2 C1 C10 C5 -26.1(4) . . . . ?
C2 C1 C10 C9 91.9(3) . . . . ?
C2 C1 C10 C19 -146.3(3) . . . . ?
C6 C5 C4 C3 -176.3(3) . . . . ?
C6 C5 C10 C1 173.5(3) . . . . ?
C6 C5 C10 C9 55.5(3) . . . . ?
C6 C5 C10 C19 -67.1(3) . . . . ?
C11 C12 C13 C14 56.3(3) . . . . ?
C11 C12 C13 C18 -70.1(3) . . . . ?
C11 C12 C13 C17 170.8(3) . . . . ?
C11 C9 C10 C5 179.0(2) . . . . ?
C11 C9 C10 C1 59.0(3) . . . . ?
C11 C9 C10 C19 -60.2(3) . . . . ?
C9 C8 C7 C6 -55.3(3) . . . . ?
C18 C13 C17 O3 -89.6(4) . . . . ?
C18 C13 C17 C16 89.9(3) . . . . ?
C20 Si1 O2 C3 -132.3(2) . . . . ?
C25 Si1 O2 C3 -10.8(3) . . . . ?
C25 Si1 C20 C21 65.0(3) . . . . ?
C25 Si1 C20 C22 -173.8(2) . . . . ?
C25 Si1 C20 C23 -54.9(3) . . . . ?
C24 Si1 O2 C3 109.5(3) . . . . ?
C24 Si1 C20 C21 -57.1(3) . . . . ?
C24 Si1 C20 C22 64.0(3) . . . . ?
C24 Si1 C20 C23 -177.0(2) . . . . ?
C15 C14 C8 C7 -55.1(4) . . . . ?
C15 C14 C8 C9 -177.7(3) . . . . ?
C15 C14 C13 C12 166.3(3) . . . . ?
C15 C14 C13 C18 -68.8(3) . . . . ?
C15 C14 C13 C17 41.7(3) . . . . ?
C13 C14 C8 C7 -179.6(3) . . . . ?
C13 C14 C8 C9 57.9(3) . . . . ?
C13 C14 C15 C16 -39.3(3) . . . . ?
C13 C12 C11 C9 -54.9(4) . . . . ?
C13 C17 C16 C15 4.4(4) . . . . ?
C10 C5 C4 C3 0.2(5) . . . . ?
C10 C5 C6 C7 -57.3(3) . . . . ?
C10 C1 C2 C3 55.9(3) . . . . ?

loop_
_exptl_oxdiff_crystal_face_indexfrac_h
_exptl_oxdiff_crystal_face_indexfrac_k
_exptl_oxdiff_crystal_face_indexfrac_l
_exptl_oxdiff_crystal_face_x
_exptl_oxdiff_crystal_face_y
_exptl_oxdiff_crystal_face_z
-2.4179 4.4167 2.3948 -0.0739 -0.3159 0.9459
-2.8260 -0.0179 -7.1711 0.2219 0.9195 0.3244
0.8965 -3.9572 -5.3523 0.1654 0.6942 -0.7005
2.9010 -0.1216 7.0918 -0.2195 -0.9091 -0.3541
-1.1965 4.4823 -1.9210 0.2872 -0.0713 0.9552
7.0625 0.0692 -5.9566 0.9075 -0.2175 -0.3595
-7.0309 -0.2356 6.0387 -0.9198 0.2205 0.3247
